data_2014480
loop_
_publ_author_name
'Zhi, Xin-Lei'
'Zhang, Wen-Hua'
'Zhang, Yong'
'Lang, Jian-Ping'

_publ_section_title
<i>catena</i>-Poly[[bis(pentane-2,4-dionato-\k^2^<i>O</i>,<i>O</i>')cobalt(II)]-\m-4,4'-methylenedianiline-\k^2^<i>N</i>:<i>N</i>']
_journal_issue 11
_journal_name_full 'Acta Crystallographica Section C'
_journal_page_first m554
_journal_page_last m556
_journal_paper_doi 10.1107/S0108270104022073
_journal_volume 60
_journal_year 2004
_chemical_formula_iupac '[Co (C5 H10 O2)2 (C13 H14 N2)]'
_chemical_formula_moiety 'C23 H28 Co N2 O4'
_chemical_formula_sum 'C23 H28 Co N2 O4'
_chemical_formula_weight 455.40
_chemical_name_common
;
[4-[(4-aminophenyl)methyl]benzenamine]-bis(2,4-pentanedionato)Cobalt(II)
;
_chemical_name_systematic
;
catena-Poly[(\m-4,4'-diaminodiphenylmethane-\k^2^N:N')bis(2,4-pentanedionato-
\k^2^O,O')cobalt(II)]
;
_space_group_IT_number 13
_symmetry_cell_setting monoclinic
_symmetry_space_group_name_Hall '-P 2yc'
_symmetry_space_group_name_H-M 'P 1 2/c 1'
_atom_sites_solution_hydrogens geom
_atom_sites_solution_primary direct
_atom_sites_solution_secondary difmap
_cell_angle_alpha 90.00
_cell_angle_beta 94.976(3)
_cell_angle_gamma 90.00
_cell_formula_units_Z 2
_cell_length_a 5.5805(5)
_cell_length_b 8.9808(9)
_cell_length_c 21.955(2)
_cell_measurement_reflns_used 3781
_cell_measurement_temperature 193(2)
_cell_measurement_theta_max 25.3
_cell_measurement_theta_min 3.6
_cell_volume 1096.18(18)
_computing_cell_refinement CrystalClear
_computing_data_collection 'CrystalClear (Rigaku, 2001)'
_computing_data_reduction 'CrystalStructure (Rigaku/MSC, 2004)'
_computing_molecular_graphics 'ORTEPII (Johnson, 1976)'
_computing_publication_material SHELXL97
_computing_structure_refinement 'SHELXL97 (Sheldrick, 1997)'
_computing_structure_solution 'SHELXS97 (Sheldrick, 1997)'
_diffrn_ambient_temperature 193(2)
_diffrn_detector_area_resol_mean 7.31
_diffrn_measured_fraction_theta_full 0.997
_diffrn_measured_fraction_theta_max 0.997
_diffrn_measurement_device_type 'Rigaku Mercury CCD area-detector'
_diffrn_measurement_method \w
_diffrn_radiation_monochromator graphite
_diffrn_radiation_source 'fine-focus sealed tube'
_diffrn_radiation_type MoK\a
_diffrn_radiation_wavelength 0.71070
_diffrn_reflns_av_R_equivalents 0.0234
_diffrn_reflns_av_sigmaI/netI 0.0182
_diffrn_reflns_limit_h_max 6
_diffrn_reflns_limit_h_min -6
_diffrn_reflns_limit_k_max 10
_diffrn_reflns_limit_k_min -10
_diffrn_reflns_limit_l_max 26
_diffrn_reflns_limit_l_min -23
_diffrn_reflns_number 10160
_diffrn_reflns_theta_full 25.35
_diffrn_reflns_theta_max 25.35
_diffrn_reflns_theta_min 3.60
_diffrn_standards_decay_% 0
_diffrn_standards_interval_count 0
_diffrn_standards_interval_time 0
_diffrn_standards_number 0
_exptl_absorpt_coefficient_mu 0.814
_exptl_absorpt_correction_T_max 0.9452
_exptl_absorpt_correction_T_min 0.7582
_exptl_absorpt_correction_type multi-scan
_exptl_absorpt_process_details '(Jacobson, 1998)'
_exptl_crystal_colour pink
_exptl_crystal_density_diffrn 1.380
_exptl_crystal_density_meas ?
_exptl_crystal_density_method 'not measured'
_exptl_crystal_description plate
_exptl_crystal_F_000 478
_exptl_crystal_size_max 0.36
_exptl_crystal_size_mid 0.35
_exptl_crystal_size_min 0.07
_refine_diff_density_max 0.198
_refine_diff_density_min -0.286
_refine_ls_extinction_method none
_refine_ls_goodness_of_fit_ref 1.107
_refine_ls_hydrogen_treatment refall
_refine_ls_matrix_type full
_refine_ls_number_parameters 195
_refine_ls_number_reflns 2005
_refine_ls_number_restraints 0
_refine_ls_restrained_S_all 1.107
_refine_ls_R_factor_all 0.0334
_refine_ls_R_factor_gt 0.0306
_refine_ls_shift/su_max 0.000
_refine_ls_shift/su_mean 0.000
_refine_ls_structure_factor_coef Fsqd
_refine_ls_weighting_details 'calc w = 1/[\s^2^(Fo^2^)+(0.0316P)^2^+0.6071P] where P=(Fo^2^+2Fc^2^)/3'
_refine_ls_weighting_scheme calc
_refine_ls_wR_factor_gt 0.0721
_refine_ls_wR_factor_ref 0.0739
_reflns_number_gt 1887
_reflns_number_total 2005
_reflns_threshold_expression I>2\s(I)
_cod_data_source_file ga1073.cif
_cod_data_source_block I
_cod_depositor_comments
;
The following automatic conversions were performed:

'_refine_ls_matrix_type' value 'Full' changed to 'full' according to
/home/saulius/struct/CIF-dictionaries/cif_core.dic dictionary named
'cif_core.dic' version 2.4.1 from 2010-06-29.

Automatic conversion script
Id: cif_fix_values 1715 2011-07-08 13:25:40Z adriana 

The following automatic conversions were performed:

'_exptl_crystal_density_meas' value 'not measured' was changed to '?'
- the value is perceived as not measured.

Automatic conversion script
Id: cif_fix_values 3008 2015-01-20 13:52:24Z robertas 
;
_cod_original_cell_volume 1096.20(19)
_cod_original_sg_symbol_Hall '-p 2yc'
_cod_original_sg_symbol_H-M 'P 2/c'
_cod_database_code 2014480
_cod_database_fobs_code 2014480

loop_
_symmetry_equiv_pos_as_xyz
'x, y, z'
'-x, y, -z+1/2'
'-x, -y, -z'
'x, -y, z-1/2'

loop_
_atom_site_label
_atom_site_fract_x
_atom_site_fract_y
_atom_site_fract_z
_atom_site_U_iso_or_equiv
_atom_site_adp_type
_atom_site_calc_flag
_atom_site_refinement_flags
_atom_site_occupancy
_atom_site_disorder_assembly
_atom_site_disorder_group
_atom_site_type_symbol
Co1 0.0000 0.5000 0.5000 0.02176(13) Uani d S 1 . . Co
O1 0.2376(2) 0.34789(14) 0.46817(6) 0.0286(3) Uani d . 1 . . O
O2 -0.1826(2) 0.50661(13) 0.41586(6) 0.0246(3) Uani d . 1 . . O
N1 0.2241(3) 0.6936(2) 0.47784(8) 0.0294(4) Uani d . 1 . . N
C1 0.4097(4) 0.1786(3) 0.40172(12) 0.0377(5) Uani d . 1 . . C
C2 0.2272(3) 0.2965(2) 0.41414(9) 0.0262(4) Uani d . 1 . . C
C3 0.0631(3) 0.3401(2) 0.36595(9) 0.0332(5) Uani d . 1 . . C
C4 -0.1228(3) 0.4435(2) 0.36828(8) 0.0270(4) Uani d . 1 . . C
C5 -0.2690(5) 0.4847(3) 0.30967(10) 0.0455(6) Uani d . 1 . . C
C6 0.1677(3) 0.7684(2) 0.42117(8) 0.0250(4) Uani d . 1 . . C
C7 0.3085(3) 0.7474(2) 0.37302(9) 0.0302(4) Uani d . 1 . . C
C8 0.2490(4) 0.8169(2) 0.31764(9) 0.0328(4) Uani d . 1 . . C
C9 0.0500(3) 0.9100(2) 0.30851(8) 0.0275(4) Uani d . 1 . . C
C10 -0.0914(3) 0.9275(2) 0.35693(9) 0.0303(4) Uani d . 1 . . C
C11 -0.0359(3) 0.8577(2) 0.41257(9) 0.0308(4) Uani d . 1 . . C
C12 0.0000 0.9980(3) 0.2500 0.0356(7) Uani d S 1 . . C
H10 -0.228(4) 0.987(2) 0.3519(10) 0.036(6) Uiso d . 1 . . H
H7 0.446(4) 0.687(2) 0.3799(10) 0.039(6) Uiso d . 1 . . H
H1A 0.368(4) 0.669(2) 0.4835(10) 0.034(6) Uiso d . 1 . . H
H11 -0.142(4) 0.867(2) 0.4456(10) 0.035(5) Uiso d . 1 . . H
H1E 0.566(5) 0.221(3) 0.3996(11) 0.051(7) Uiso d . 1 . . H
H8 0.349(4) 0.803(2) 0.2844(10) 0.042(6) Uiso d . 1 . . H
H1B 0.191(5) 0.748(3) 0.5073(12) 0.053(8) Uiso d . 1 . . H
H3 0.080(4) 0.294(3) 0.3269(11) 0.044(6) Uiso d . 1 . . H
H5A -0.235(5) 0.424(3) 0.2771(13) 0.064(8) Uiso d . 1 . . H
H12 0.139(4) 1.064(3) 0.2445(10) 0.049(7) Uiso d . 1 . . H
H5B -0.431(5) 0.477(3) 0.3153(12) 0.054(8) Uiso d . 1 . . H
H1C 0.429(5) 0.108(3) 0.4376(13) 0.069(8) Uiso d . 1 . . H
H1D 0.366(5) 0.126(3) 0.3645(14) 0.081(9) Uiso d . 1 . . H
H5C -0.242(6) 0.588(4) 0.3000(14) 0.088(11) Uiso d . 1 . . H

loop_
_atom_site_aniso_label
_atom_site_aniso_U_11
_atom_site_aniso_U_22
_atom_site_aniso_U_33
_atom_site_aniso_U_12
_atom_site_aniso_U_13
_atom_site_aniso_U_23
Co1 0.0212(2) 0.0269(2) 0.01690(19) 0.00470(13) 0.00046(13) 0.00037(13)
O1 0.0255(6) 0.0347(7) 0.0252(7) 0.0080(5) 0.0009(5) -0.0029(6)
O2 0.0251(6) 0.0299(7) 0.0183(6) 0.0043(5) -0.0003(5) -0.0007(5)
N1 0.0241(9) 0.0343(9) 0.0288(9) 0.0017(7) -0.0038(7) 0.0061(7)
C1 0.0278(11) 0.0359(12) 0.0488(14) 0.0044(9) -0.0002(9) -0.0183(10)
C2 0.0218(9) 0.0245(9) 0.0325(10) -0.0024(7) 0.0038(7) -0.0065(8)
C3 0.0321(10) 0.0393(11) 0.0279(11) 0.0041(9) 0.0002(8) -0.0131(9)
C4 0.0269(9) 0.0304(10) 0.0233(9) -0.0038(8) -0.0009(7) -0.0017(8)
C5 0.0458(15) 0.0671(18) 0.0218(11) 0.0157(12) -0.0077(10) -0.0081(11)
C6 0.0225(9) 0.0234(9) 0.0283(10) -0.0034(7) -0.0020(7) 0.0021(7)
C7 0.0269(10) 0.0292(10) 0.0347(11) 0.0065(8) 0.0038(8) -0.0003(8)
C8 0.0369(11) 0.0332(11) 0.0297(11) 0.0036(9) 0.0109(9) -0.0015(8)
C9 0.0359(10) 0.0212(9) 0.0247(9) -0.0025(8) -0.0017(8) -0.0024(7)
C10 0.0276(10) 0.0290(10) 0.0338(11) 0.0067(8) 0.0003(8) 0.0029(8)
C11 0.0256(9) 0.0354(11) 0.0325(10) 0.0048(8) 0.0082(8) 0.0030(8)
C12 0.057(2) 0.0240(14) 0.0247(15) 0.000 -0.0009(13) 0.000

loop_
_atom_type_symbol
_atom_type_description
_atom_type_scat_dispersion_real
_atom_type_scat_dispersion_imag
_atom_type_scat_source
C C 0.0033 0.0016 'International Tables Vol C Tables 4.2.6.8 and 6.1.1.4'
H H 0.0000 0.0000 'International Tables Vol C Tables 4.2.6.8 and 6.1.1.4'
Co Co 0.3494 0.9721 'International Tables Vol C Tables 4.2.6.8 and 6.1.1.4'
N N 0.0061 0.0033 'International Tables Vol C Tables 4.2.6.8 and 6.1.1.4'
O O 0.0106 0.0060 'International Tables Vol C Tables 4.2.6.8 and 6.1.1.4'

loop_
_geom_angle_atom_site_label_1
_geom_angle_atom_site_label_2
_geom_angle_atom_site_label_3
_geom_angle_site_symmetry_1
_geom_angle
_geom_angle_publ_flag
O2 Co1 O2 3_566 180.0 no
O1 Co1 O1 3_566 180.00(6) no
N1 Co1 N1 3_566 180.0 no
O2 Co1 O1 3_566 90.13(5) no
O2 Co1 O1 . 89.87(5) yes
O2 Co1 N1 3_566 88.54(6) no
O2 Co1 N1 . 91.46(6) yes
O1 Co1 N1 . 93.07(6) yes
O1 Co1 N1 3_566 86.93(6) no
C2 O1 Co1 . 125.27(11) no
C4 O2 Co1 . 126.39(12) no
C6 N1 Co1 . 118.35(12) yes
C6 N1 H1A . 113.1(15) no
Co1 N1 H1A . 108.2(15) no
C6 N1 H1B . 110.4(18) no
Co1 N1 H1B . 97.0(18) no
H1A N1 H1B . 108(2) no
C2 C1 H1E . 111.3(15) no
C2 C1 H1C . 109.1(15) no
H1E C1 H1C . 104(2) no
C2 C1 H1D . 112.1(18) no
H1E C1 H1D . 109(2) no
H1C C1 H1D . 111(2) no
O1 C2 C3 . 125.51(16) no
O1 C2 C1 . 116.53(17) no
C3 C2 C1 . 117.96(17) no
C2 C3 C4 . 126.89(17) no
C2 C3 H3 . 116.5(13) no
C4 C3 H3 . 116.6(13) no
O2 C4 C3 . 125.52(17) no
O2 C4 C5 . 115.77(17) no
C3 C4 C5 . 118.71(18) no
C4 C5 H5A . 112.3(17) no
C4 C5 H5B . 109.3(17) no
H5A C5 H5B . 109(2) no
C4 C5 H5C . 110(2) no
H5A C5 H5C . 110(3) no
H5B C5 H5C . 106(2) no
C7 C6 C11 . 119.12(17) no
C7 C6 N1 . 120.37(17) no
C11 C6 N1 . 120.43(17) no
C8 C7 C6 . 120.10(17) no
C8 C7 H7 . 122.2(13) no
C6 C7 H7 . 117.7(13) no
C7 C8 C9 . 121.77(18) no
C7 C8 H8 . 119.8(13) no
C9 C8 H8 . 118.5(13) no
C10 C9 C8 . 117.28(17) no
C10 C9 C12 . 121.06(16) no
C8 C9 C12 . 121.49(16) no
C11 C10 C9 . 121.75(18) no
C11 C10 H10 . 119.0(14) no
C9 C10 H10 . 119.2(14) no
C10 C11 C6 . 119.94(18) no
C10 C11 H11 . 120.6(12) no
C6 C11 H11 . 119.4(12) no
C9 C12 C9 2 117.0(2) yes
C9 C12 H12 2 107.2(13) no
C9 C12 H12 . 109.0(14) no

loop_
_geom_bond_atom_site_label_1
_geom_bond_atom_site_label_2
_geom_bond_site_symmetry_2
_geom_bond_distance
_geom_bond_publ_flag
Co1 O2 3_566 2.0319(12) no
Co1 O2 . 2.0319(12) yes
Co1 O1 . 2.0672(12) yes
Co1 O1 3_566 2.0672(12) no
Co1 N1 . 2.2201(17) yes
Co1 N1 3_566 2.2201(17) no
O1 C2 . 1.269(2) yes
O2 C4 . 1.259(2) yes
N1 C6 . 1.425(2) yes
N1 H1A . 0.83(2) no
N1 H1B . 0.84(3) no
C1 C2 . 1.511(3) no
C1 H1E . 0.96(3) no
C1 H1C . 1.01(3) no
C1 H1D . 0.96(3) no
C2 C3 . 1.394(3) no
C3 C4 . 1.396(3) no
C3 H3 . 0.96(2) no
C4 C5 . 1.509(3) no
C5 H5A . 0.93(3) no
C5 H5B . 0.92(3) no
C5 H5C . 0.96(3) no
C6 C7 . 1.384(3) no
C6 C11 . 1.390(3) no
C7 C8 . 1.381(3) no
C7 H7 . 0.94(2) no
C8 C9 . 1.390(3) no
C8 H8 . 0.97(2) no
C9 C10 . 1.387(3) no
C9 C12 . 1.514(2) no

loop_
_geom_hbond_atom_site_label_D
_geom_hbond_atom_site_label_H
_geom_hbond_atom_site_label_A
_geom_hbond_site_symmetry_A
_geom_hbond_distance_DH
_geom_hbond_distance_HA
_geom_hbond_distance_DA
_geom_hbond_angle_DHA
_geom_hbond_publ_flag
N1 H1A O1 3_666 0.83(2) 2.36(2) 3.155(2) 159(2) yes

loop_
_geom_torsion_atom_site_label_1
_geom_torsion_atom_site_label_2
_geom_torsion_atom_site_label_3
_geom_torsion_atom_site_label_4
_geom_torsion_site_symmetry_1
_geom_torsion
_geom_torsion_publ_flag
O2 Co1 O1 C2 3_566 179.37(14) no
O2 Co1 O1 C2 . -0.63(14) no
N1 Co1 O1 C2 . -92.08(15) no
N1 Co1 O1 C2 3_566 87.92(15) no
O1 Co1 O2 C4 . -5.88(15) no
O1 Co1 O2 C4 3_566 174.12(15) no
N1 Co1 O2 C4 . 87.19(15) no
N1 Co1 O2 C4 3_566 -92.81(15) no
O2 Co1 N1 C6 3_566 -174.04(15) no
O2 Co1 N1 C6 . 5.96(15) no
O1 Co1 N1 C6 . 95.91(15) no
O1 Co1 N1 C6 3_566 -84.09(15) no
Co1 O1 C2 C3 . 4.1(3) no
Co1 O1 C2 C1 . -176.07(13) no
O1 C2 C3 C4 . -2.1(3) no
C1 C2 C3 C4 . 178.1(2) no
Co1 O2 C4 C3 . 9.4(3) no
Co1 O2 C4 C5 . -171.09(16) no
C2 C3 C4 O2 . -5.4(3) no
C2 C3 C4 C5 . 175.1(2) no
Co1 N1 C6 C7 . -104.33(18) no
Co1 N1 C6 C11 . 72.5(2) no
C11 C6 C7 C8 . 1.3(3) no
